data_7229648
loop_
_publ_author_name
'Mir, Sajjad Husain'
'Takasaki, Yuichi'
'Takamizawa, Satoshi'

_publ_section_title
;
 An organoferroelasticity driven by molecular conformational change.
;
_journal_issue 7
_journal_name_full 'Physical chemistry chemical physics : PCCP'
_journal_page_first 4631
_journal_page_last 4635
_journal_paper_doi 10.1039/c7cp07206f
_journal_volume 20
_journal_year 2018
_chemical_formula_sum 'C6 H10 O4'
_chemical_formula_weight 146.14
_chemical_name_systematic 'Adipic acid'
_space_group_IT_number 14
_space_group_name_Hall '-P 2ybc'
_space_group_name_H-M_alt 'P 1 21/c 1'
_symmetry_cell_setting monoclinic
_symmetry_space_group_name_Hall '-P 2ybc'
_symmetry_space_group_name_H-M 'P 1 21/c 1'
_atom_sites_solution_hydrogens geom
_atom_sites_solution_primary direct
_atom_sites_solution_secondary difmap
_audit_creation_method SHELXL-97
_audit_update_record
;
2017-08-18 deposited with the CCDC.
2017-12-04 downloaded from the CCDC.
;
_cell_angle_alpha 90.00
_cell_angle_beta 112.329(9)
_cell_angle_gamma 90.00
_cell_formula_units_Z 2
_cell_length_a 7.3663(12)
_cell_length_b 5.1555(8)
_cell_length_c 10.1436(13)
_cell_measurement_reflns_used 451
_cell_measurement_temperature 298
_cell_measurement_theta_max 20.66
_cell_measurement_theta_min 2.99
_cell_volume 356.34(10)
_computing_cell_refinement 'Bruker SMART'
_computing_data_collection 'Bruker SMART'
_computing_data_reduction 'Bruker SAINT'
_computing_molecular_graphics 'Bruker SHELXTL'
_computing_publication_material 'Bruker SHELXTL'
_computing_structure_refinement 'SHELXL-97 (Sheldrick, 1997)'
_computing_structure_solution 'SHELXS-97 (Sheldrick, 1990)'
_diffrn_ambient_temperature 298
_diffrn_detector_area_resol_mean 8.366
_diffrn_measured_fraction_theta_full 0.997
_diffrn_measured_fraction_theta_max 0.997
_diffrn_measurement_device_type 'CCD area detector'
_diffrn_measurement_method 'phi and omega scans'
_diffrn_radiation_monochromator graphite
_diffrn_radiation_source 'fine-focus sealed tube'
_diffrn_radiation_type MoK\a
_diffrn_radiation_wavelength 0.71073
_diffrn_reflns_av_R_equivalents 0.0404
_diffrn_reflns_av_sigmaI/netI 0.0449
_diffrn_reflns_limit_h_max 9
_diffrn_reflns_limit_h_min -9
_diffrn_reflns_limit_k_max 6
_diffrn_reflns_limit_k_min -5
_diffrn_reflns_limit_l_max 11
_diffrn_reflns_limit_l_min -13
_diffrn_reflns_number 2510
_diffrn_reflns_theta_full 28.29
_diffrn_reflns_theta_max 28.29
_diffrn_reflns_theta_min 4.24
_exptl_absorpt_coefficient_mu 0.115
_exptl_absorpt_correction_T_max 0.9852
_exptl_absorpt_correction_T_min 0.9707
_exptl_absorpt_correction_type empirical
_exptl_absorpt_process_details
;
SADABS; Sheldrick; 1996
;
_exptl_crystal_colour colorless
_exptl_crystal_density_diffrn 1.362
_exptl_crystal_density_method 'not measured'
_exptl_crystal_description needle
_exptl_crystal_F_000 156
_exptl_crystal_size_max 0.26
_exptl_crystal_size_mid 0.14
_exptl_crystal_size_min 0.13
_refine_diff_density_max 0.152
_refine_diff_density_min -0.132
_refine_diff_density_rms 0.039
_refine_ls_extinction_method none
_refine_ls_goodness_of_fit_ref 1.031
_refine_ls_hydrogen_treatment constr
_refine_ls_matrix_type full
_refine_ls_number_parameters 51
_refine_ls_number_reflns 877
_refine_ls_number_restraints 0
_refine_ls_restrained_S_all 1.031
_refine_ls_R_factor_all 0.0997
_refine_ls_R_factor_gt 0.0527
_refine_ls_shift/su_max 0.000
_refine_ls_shift/su_mean 0.000
_refine_ls_structure_factor_coef Fsqd
_refine_ls_weighting_details 'calc w=1/[\s^2^(Fo^2^)+(0.0652P)^2^+0.0000P] where P=(Fo^2^+2Fc^2^)/3'
_refine_ls_weighting_scheme calc
_refine_ls_wR_factor_gt 0.1262
_refine_ls_wR_factor_ref 0.1445
_reflns_number_gt 499
_reflns_number_total 877
_reflns_threshold_expression >2sigma(I)
_cod_data_source_file c7cp07206f4.cif
_cod_data_source_block mother_domain
_cod_depositor_comments
;
The following automatic conversions were performed:

'_symmetry_cell_setting' value 'Monoclinic' changed to 'monoclinic'
according to
/home/data/users/saulius/crontab/automatic-downloads/rss-feeds/RSC/lib/dictionaries/cif_core.dic
dictionary named 'cif_core.dic' version 2.4.2 from 2011-04-26.

Automatic conversion script
Id: cif_fix_values 4973 2017-02-22 13:04:09Z antanas 

 Adding full bibliography for 7229648--7229649.cif.
;
_cod_original_cell_volume 356.34(9)
_cod_original_sg_symbol_H-M P2(1)/c
_cod_database_code 7229648

loop_
_symmetry_equiv_pos_as_xyz
'x, y, z'
'-x, y+1/2, -z+1/2'
'-x, -y, -z'
'x, -y-1/2, z-1/2'

loop_
_atom_site_label
_atom_site_type_symbol
_atom_site_fract_x
_atom_site_fract_y
_atom_site_fract_z
_atom_site_U_iso_or_equiv
_atom_site_adp_type
_atom_site_occupancy
_atom_site_symmetry_multiplicity
_atom_site_calc_flag
_atom_site_refinement_flags
O1 O 0.9742(2) 0.7459(3) 0.87120(16) 0.0689(6) Uani 1 1 d .
H1 H 1.0390 0.6914 0.9513 0.118(11) Uiso 1 1 d R
O2 O 0.7951(2) 0.4000(3) 0.86807(15) 0.0665(6) Uani 1 1 d .
C1 C 0.5528(3) 0.4658(4) 0.5776(2) 0.0491(6) Uani 1 1 d .
H1A H 0.6148 0.2976 0.5844 0.073(7) Uiso 1 1 d R
H1B H 0.4576 0.4518 0.6221 0.077(7) Uiso 1 1 d R
C2 C 0.7068(3) 0.6624(4) 0.6583(2) 0.0507(6) Uani 1 1 d .
H2A H 0.7934 0.6894 0.6075 0.069(7) Uiso 1 1 d R
H2B H 0.6422 0.8262 0.6589 0.070(7) Uiso 1 1 d R
C3 C 0.8284(3) 0.5897(4) 0.8086(2) 0.0465(5) Uani 1 1 d .

loop_
_atom_site_aniso_label
_atom_site_aniso_U_11
_atom_site_aniso_U_22
_atom_site_aniso_U_33
_atom_site_aniso_U_23
_atom_site_aniso_U_13
_atom_site_aniso_U_12
O1 0.0643(10) 0.0738(12) 0.0486(10) 0.0109(8) -0.0012(8) -0.0206(8)
O2 0.0633(10) 0.0756(11) 0.0464(9) 0.0161(8) 0.0048(7) -0.0182(8)
C1 0.0444(11) 0.0551(13) 0.0408(11) 0.0072(9) 0.0081(9) 0.0014(9)
C2 0.0488(12) 0.0525(13) 0.0425(12) 0.0076(9) 0.0080(10) -0.0001(10)
C3 0.0407(11) 0.0542(12) 0.0399(11) 0.0009(10) 0.0099(9) -0.0004(10)

loop_
_atom_type_symbol
_atom_type_description
_atom_type_scat_dispersion_real
_atom_type_scat_dispersion_imag
_atom_type_scat_source
C C 0.0033 0.0016 'International Tables Vol C Tables 4.2.6.8 and 6.1.1.4'
H H 0.0000 0.0000 'International Tables Vol C Tables 4.2.6.8 and 6.1.1.4'
O O 0.0106 0.0060 'International Tables Vol C Tables 4.2.6.8 and 6.1.1.4'

loop_
_geom_angle_atom_site_label_1
_geom_angle_atom_site_label_2
_geom_angle_atom_site_label_3
_geom_angle
_geom_angle_site_symmetry_1
C1 C1 C2 113.1(2) 3_666
C3 C2 C1 114.88(16) .
O2 C3 O1 122.60(18) .
O2 C3 C2 123.37(17) .
O1 C3 C2 114.03(17) .

loop_
_geom_bond_atom_site_label_1
_geom_bond_atom_site_label_2
_geom_bond_distance
_geom_bond_site_symmetry_2
O1 C3 1.299(2) .
O2 C3 1.221(2) .
C1 C1 1.510(4) 3_666
C1 C2 1.510(3) .
C2 C3 1.493(3) .
